data_9004152
loop_
_publ_author_name
'Cerny, P.'
'Hawthorne, F. C.'
'Jarosewich, E.'

_publ_section_title
;
 Crystal chemistry of milarite
 Note: sample Vezna(29a), radial fibrous
;
_journal_name_full 'The Canadian Mineralogist'
_journal_page_first 41
_journal_page_last 57
_journal_volume 18
_journal_year 1980
_chemical_compound_source 'Vezna west, Czechoslovakia'
_chemical_formula_sum 'Al0.45 Be2.55 Ca4 H2.72 K1.184 Na0.24 O30.92 Si12'
_chemical_name_mineral Milarite
_space_group_IT_number 192
_symmetry_space_group_name_Hall '-P 6 2c'
_symmetry_space_group_name_H-M 'P 6/m c c'
_cell_angle_alpha 90
_cell_angle_beta 90
_cell_angle_gamma 120
_cell_formula_units_Z 2
_cell_length_a 10.428
_cell_length_b 10.428
_cell_length_c 13.675
_cell_volume 1287.834
_database_code_amcsd 0005175
_exptl_crystal_density_diffrn 2.790
_cod_original_formula_sum 'Ca4 Na.24 K1.184 O30.92 Si12 (Be2.55 Al.45) H2.72'
_cod_database_code 9004152

loop_
_space_group_symop_operation_xyz
x,y,z
-x,-x+y,1/2+z
x,x-y,1/2-z
-x+y,-x,-z
x-y,x,z
-y,-x,1/2+z
y,x,1/2-z
y,-x+y,-z
-y,x-y,z
x-y,-y,1/2+z
-x+y,y,1/2-z
x,y,-z
-x,-y,z
x,x-y,1/2+z
-x,-x+y,1/2-z
x-y,x,-z
-x+y,-x,z
y,x,1/2+z
-y,-x,1/2-z
-y,x-y,-z
y,-x+y,z
-x+y,y,1/2+z
x-y,-y,1/2-z
-x,-y,-z

loop_
_atom_site_aniso_label
_atom_site_aniso_U_11
_atom_site_aniso_U_22
_atom_site_aniso_U_33
_atom_site_aniso_U_12
_atom_site_aniso_U_13
_atom_site_aniso_U_23
CaA 0.01116 0.01116 0.02842 0.00537 0.00000 0.00000
KC 0.02107 0.02107 0.02084 0.01074 0.00000 0.00000
SiT1 0.01363 0.01529 0.00758 0.00785 0.00000 -0.00125
BeT2 0.01116 0.05413 0.01800 0.02727 0.00000 0.00000
AlT2 0.01116 0.05413 0.01800 0.02727 0.00000 0.00000
O1 0.04132 0.02686 0.00379 0.02066 0.00000 0.00000
O2 0.02355 0.02768 0.01611 0.01818 -0.00563 -0.00501
O3 0.01735 0.01405 0.01326 0.00702 0.00000 -0.00250

loop_
_atom_site_label
_atom_site_fract_x
_atom_site_fract_y
_atom_site_fract_z
_atom_site_occupancy
_atom_site_U_iso_or_equiv
_atom_site_type_symbol
_atom_site_attached_hydrogens
CaA 0.33333 0.66667 0.26460 1.00000 0.01646 Ca 0
NaB 0.33333 0.66667 0.02250 0.06000 0.01646 Na 0
KB 0.33333 0.66667 0.02250 0.04600 0.01646 K 0
WatB 0.33333 0.66667 0.02250 0.23000 0.01646 O 2
KC 0.00000 0.00000 0.25000 1.00000 0.02026 K 0
SiT1 0.07920 0.33490 0.11410 1.00000 0.01178 Si 0
BeT2 0.00000 0.50000 0.25000 0.85000 0.02280 Be 0
AlT2 0.00000 0.50000 0.25000 0.15000 0.02280 Al 0
O1 0.09080 0.38100 0.00000 1.00000 0.02280 O 0
O2 0.19280 0.27520 0.13470 1.00000 0.02026 O 0
O3 0.11310 0.47300 0.18070 1.00000 0.01520 O 0

loop_
_cod_changelog_entry_id
_cod_changelog_entry_author
_cod_changelog_entry_date
_cod_changelog_entry_text
1
;cod-tools version 3.8.0
Id: cif_guess_AMCSD_atom_types 9581 2023-05-17 12:35:41Z saulius
;
2023-05-23T09:15:29+03:00
;Derived atom types and hydrogen counts
from atom names that follow the AMCSD naming convention
(Wat == water, O-H == hydroxyl).
;

loop_
_cod_related_entry_id
_cod_related_entry_database
_cod_related_entry_code
1 AMCSD 0005175
